data_4072131
loop_
_publ_author_name
'Xie, Yun-Fu'
'Wen, Zhen-Kang'
'Tan, Run-Yu'
'Hong, Juan'
'Zhao, Shu-Bin'
'Tang, Liang-Fu'

_publ_section_title
;
 Bis(3,5-dimethylpyrazol-1-yl)acyl and
 Bis(3,5-dimethylpyrazol-1-yl)methide Carbonyl Tungsten Derivatives
;
_journal_issue 21
_journal_name_full Organometallics
_journal_page_first 5684
_journal_paper_doi 10.1021/om800603p
_journal_volume 27
_journal_year 2008
_chemical_formula_sum 'C14 H15 Cl N4 O3 W'
_chemical_formula_weight 506.60
_chemical_name_systematic
; 
 ? 
;
_space_group_IT_number 2
_symmetry_cell_setting triclinic
_symmetry_space_group_name_Hall '-P 1'
_symmetry_space_group_name_H-M 'P -1'
_atom_sites_solution_hydrogens geom
_atom_sites_solution_primary direct
_atom_sites_solution_secondary difmap
_audit_creation_method SHELXL-97
_cell_angle_alpha 81.941(5)
_cell_angle_beta 81.338(4)
_cell_angle_gamma 73.698(4)
_cell_formula_units_Z 4
_cell_length_a 9.196(2)
_cell_length_b 14.033(3)
_cell_length_c 14.305(3)
_cell_measurement_reflns_used 1219
_cell_measurement_temperature 294(2)
_cell_measurement_theta_max 19.12
_cell_measurement_theta_min 2.32
_cell_volume 1742.2(6)
_computing_cell_refinement 'Bruker SMART'
_computing_data_collection 'Bruker SMART'
_computing_data_reduction 'Bruker SAINT'
_computing_molecular_graphics 'Bruker SHELXTL'
_computing_publication_material 'Bruker SHELXTL'
_computing_structure_refinement 'SHELXL-97 (Sheldrick, 1997)'
_computing_structure_solution 'SHELXS-97 (Sheldrick, 1990)'
_diffrn_ambient_temperature 294(2)
_diffrn_measured_fraction_theta_full 0.978
_diffrn_measured_fraction_theta_max 0.978
_diffrn_measurement_device_type 'CCD area detector'
_diffrn_measurement_method 'phi and omega scans'
_diffrn_radiation_monochromator graphite
_diffrn_radiation_source 'fine-focus sealed tube'
_diffrn_radiation_type MoK\a
_diffrn_radiation_wavelength 0.71073
_diffrn_reflns_av_R_equivalents 0.0708
_diffrn_reflns_av_sigmaI/netI 0.2067
_diffrn_reflns_limit_h_max 11
_diffrn_reflns_limit_h_min -11
_diffrn_reflns_limit_k_max 16
_diffrn_reflns_limit_k_min -17
_diffrn_reflns_limit_l_max 17
_diffrn_reflns_limit_l_min -9
_diffrn_reflns_number 9929
_diffrn_reflns_theta_full 26.45
_diffrn_reflns_theta_max 26.45
_diffrn_reflns_theta_min 1.52
_exptl_absorpt_coefficient_mu 6.801
_exptl_absorpt_correction_T_max 1.000000
_exptl_absorpt_correction_T_min 0.625998
_exptl_absorpt_correction_type multi-scan
_exptl_absorpt_process_details SADABS
_exptl_crystal_density_diffrn 1.931
_exptl_crystal_density_method 'not measured'
_exptl_crystal_F_000 968
_exptl_crystal_size_max 0.14
_exptl_crystal_size_mid 0.10
_exptl_crystal_size_min 0.08
_refine_diff_density_max 1.068
_refine_diff_density_min -1.258
_refine_diff_density_rms 0.223
_refine_ls_extinction_method none
_refine_ls_goodness_of_fit_ref 0.891
_refine_ls_hydrogen_treatment constr
_refine_ls_matrix_type full
_refine_ls_number_parameters 423
_refine_ls_number_reflns 7025
_refine_ls_number_restraints 0
_refine_ls_restrained_S_all 0.891
_refine_ls_R_factor_all 0.1663
_refine_ls_R_factor_gt 0.0566
_refine_ls_shift/su_max 0.003
_refine_ls_shift/su_mean 0.000
_refine_ls_structure_factor_coef Fsqd
_refine_ls_weighting_details 'calc w=1/[\s^2^(Fo^2^)+(0.0193P)^2^+0.0000P] where P=(Fo^2^+2Fc^2^)/3'
_refine_ls_weighting_scheme calc
_refine_ls_wR_factor_gt 0.0850
_refine_ls_wR_factor_ref 0.1135
_reflns_number_gt 3162
_reflns_number_total 7025
_reflns_threshold_expression >2sigma(I)
_cod_data_source_file om800603p_si_001.cif
_cod_data_source_block figure4
_cod_depositor_comments
;
The following automatic conversions were performed:

'_symmetry_cell_setting' value 'Triclinic' changed to 'triclinic'
according to /home/saulius/struct/CIF-dictionaries/cif_core.dic
dictionary named 'cif_core.dic' version 2.4.1 from
2010-06-29.

'_exptl_absorpt_correction_type' value 'MULTI-SCAN'
changed to 'multi-scan' according to
/home/saulius/struct/CIF-dictionaries/cif_core.dic dictionary named
'cif_core.dic' version 2.4.1 from 2010-06-29.

Automatic conversion script
Id: cif_fix_values 1715 2011-07-08 13:25:40Z adriana 
;
_cod_original_cell_volume 1742.3(7)
_cod_original_sg_symbol_H-M P-1
_cod_database_code 4072131

loop_
_symmetry_equiv_pos_as_xyz
'x, y, z'
'-x, -y, -z'

loop_
_atom_site_label
_atom_site_type_symbol
_atom_site_fract_x
_atom_site_fract_y
_atom_site_fract_z
_atom_site_U_iso_or_equiv
_atom_site_adp_type
_atom_site_occupancy
_atom_site_symmetry_multiplicity
_atom_site_calc_flag
_atom_site_refinement_flags
W1 W 0.39790(6) 0.39182(4) 0.79941(4) 0.03734(19) Uani 1 1 d .
W2 W 0.24334(7) -0.11173(4) 0.75219(4) 0.0408(2) Uani 1 1 d .
Cl1 Cl 0.4967(4) 0.2267(3) 0.7397(3) 0.0609(11) Uani 1 1 d .
Cl2 Cl 0.0650(5) -0.2160(3) 0.7679(3) 0.0679(12) Uani 1 1 d .
C1 C 0.469(2) 0.3193(14) 0.9225(13) 0.072(5) Uani 1 1 d .
O1 O 0.5021(15) 0.2748(9) 0.9927(8) 0.092(4) Uani 1 1 d .
C2 C 0.4155(14) 0.5010(12) 0.8667(10) 0.051(4) Uani 1 1 d .
O2 O 0.4268(12) 0.5635(9) 0.9065(8) 0.072(4) Uani 1 1 d .
C3 C 0.5810(19) 0.4255(11) 0.7324(11) 0.060(5) Uani 1 1 d .
O3 O 0.6931(12) 0.4454(8) 0.6945(8) 0.075(4) Uani 1 1 d .
C4 C 0.2045(17) -0.1273(11) 0.8920(12) 0.056(5) Uani 1 1 d .
O4 O 0.1756(13) -0.1305(10) 0.9740(8) 0.089(4) Uani 1 1 d .
C5 C 0.4303(19) -0.0979(12) 0.7959(10) 0.063(5) Uani 1 1 d .
O5 O 0.5360(13) -0.0884(10) 0.8202(10) 0.108(5) Uani 1 1 d .
C6 C 0.402(2) -0.2333(13) 0.7275(11) 0.075(5) Uani 1 1 d .
O6 O 0.4957(16) -0.3075(9) 0.7092(8) 0.110(5) Uani 1 1 d .
N1 N 0.1800(12) 0.3521(9) 0.8588(7) 0.042(3) Uani 1 1 d .
N2 N 0.0856(12) 0.4447(9) 0.8501(7) 0.039(3) Uani 1 1 d .
N3 N 0.2983(12) 0.4465(8) 0.6630(8) 0.042(3) Uani 1 1 d .
N4 N 0.1695(12) 0.5110(7) 0.6976(8) 0.033(3) Uani 1 1 d .
N5 N 0.0518(13) 0.0222(8) 0.7588(7) 0.040(3) Uani 1 1 d .
N6 N 0.1264(12) 0.0903(8) 0.7121(7) 0.040(3) Uani 1 1 d .
N7 N 0.2314(13) -0.0797(10) 0.5954(8) 0.052(3) Uani 1 1 d .
N8 N 0.2738(13) 0.0065(9) 0.5825(9) 0.050(3) Uani 1 1 d .
C7 C 0.1034(17) 0.2946(12) 0.9125(11) 0.051(4) Uani 1 1 d .
C8 C -0.0495(18) 0.3519(14) 0.9392(11) 0.063(5) Uani 1 1 d .
H8 H -0.1290 0.3298 0.9752 0.076 Uiso 1 1 calc R
C9 C -0.0509(17) 0.4475(14) 0.8986(10) 0.055(4) Uani 1 1 d .
C10 C 0.1752(18) 0.1856(12) 0.9374(10) 0.074(5) Uani 1 1 d .
H10A H 0.2544 0.1612 0.8879 0.110 Uiso 1 1 calc R
H10B H 0.0991 0.1495 0.9439 0.110 Uiso 1 1 calc R
H10C H 0.2180 0.1765 0.9963 0.110 Uiso 1 1 calc R
C11 C -0.1769(16) 0.5422(11) 0.9025(9) 0.065(5) Uani 1 1 d .
H11A H -0.1462 0.5894 0.9323 0.098 Uiso 1 1 calc R
H11B H -0.2668 0.5283 0.9385 0.098 Uiso 1 1 calc R
H11C H -0.1983 0.5695 0.8391 0.098 Uiso 1 1 calc R
C12 C 0.1698(14) 0.5123(10) 0.7975(9) 0.037(3) Uani 1 1 d .
H12 H 0.1601 0.5759 0.8221 0.044 Uiso 1 1 calc R
C13 C 0.2961(15) 0.4470(11) 0.5705(10) 0.039(4) Uani 1 1 d .
C14 C 0.1647(16) 0.5171(11) 0.5463(10) 0.050(4) Uani 1 1 d .
H14 H 0.1364 0.5352 0.4852 0.059 Uiso 1 1 calc R
C15 C 0.0858(16) 0.5541(10) 0.6245(10) 0.040(4) Uani 1 1 d .
C16 C 0.4272(16) 0.3855(11) 0.5127(10) 0.060(5) Uani 1 1 d .
H16A H 0.5202 0.3970 0.5253 0.091 Uiso 1 1 calc R
H16B H 0.4155 0.4035 0.4464 0.091 Uiso 1 1 calc R
H16C H 0.4309 0.3162 0.5288 0.091 Uiso 1 1 calc R
C17 C -0.0658(16) 0.6273(11) 0.6426(10) 0.064(5) Uani 1 1 d .
H17A H -0.1150 0.6433 0.5856 0.096 Uiso 1 1 calc R
H17B H -0.0520 0.6869 0.6613 0.096 Uiso 1 1 calc R
H17C H -0.1280 0.5986 0.6924 0.096 Uiso 1 1 calc R
C18 C -0.0895(15) 0.0739(11) 0.7895(9) 0.035(3) Uani 1 1 d .
C19 C -0.1021(15) 0.1769(11) 0.7637(9) 0.047(4) Uani 1 1 d .
H19 H -0.1866 0.2298 0.7776 0.056 Uiso 1 1 calc R
C20 C 0.0333(15) 0.1831(11) 0.7146(9) 0.040(4) Uani 1 1 d .
C21 C -0.2037(16) 0.0257(11) 0.8433(11) 0.063(5) Uani 1 1 d .
H21A H -0.1643 -0.0455 0.8455 0.095 Uiso 1 1 calc R
H21B H -0.2952 0.0463 0.8128 0.095 Uiso 1 1 calc R
H21C H -0.2263 0.0448 0.9069 0.095 Uiso 1 1 calc R
C22 C 0.0821(15) 0.2732(9) 0.6683(10) 0.055(4) Uani 1 1 d .
H22A H 0.1912 0.2561 0.6543 0.082 Uiso 1 1 calc R
H22B H 0.0500 0.3247 0.7104 0.082 Uiso 1 1 calc R
H22C H 0.0365 0.2966 0.6103 0.082 Uiso 1 1 calc R
C23 C 0.2751(15) 0.0355(9) 0.6718(10) 0.040(4) Uani 1 1 d .
H23 H 0.3637 0.0568 0.6822 0.048 Uiso 1 1 calc R
C24 C 0.2200(16) -0.1026(13) 0.5124(11) 0.057(4) Uani 1 1 d .
C25 C 0.2575(17) -0.0295(14) 0.4397(11) 0.070(5) Uani 1 1 d .
H25 H 0.2602 -0.0284 0.3743 0.084 Uiso 1 1 calc R
C26 C 0.2883(17) 0.0377(13) 0.4879(12) 0.059(5) Uani 1 1 d .
C27 C 0.1742(18) -0.1936(13) 0.4978(12) 0.091(6) Uani 1 1 d .
H27A H 0.1906 -0.2415 0.5526 0.137 Uiso 1 1 calc R
H27B H 0.2345 -0.2224 0.4428 0.137 Uiso 1 1 calc R
H27C H 0.0682 -0.1751 0.4885 0.137 Uiso 1 1 calc R
C28 C 0.3341(18) 0.1339(12) 0.4561(11) 0.087(6) Uani 1 1 d .
H28A H 0.3282 0.1507 0.3892 0.130 Uiso 1 1 calc R
H28B H 0.4367 0.1254 0.4690 0.130 Uiso 1 1 calc R
H28C H 0.2664 0.1866 0.4901 0.130 Uiso 1 1 calc R

loop_
_atom_site_aniso_label
_atom_site_aniso_U_11
_atom_site_aniso_U_22
_atom_site_aniso_U_33
_atom_site_aniso_U_23
_atom_site_aniso_U_13
_atom_site_aniso_U_12
W1 0.0335(4) 0.0374(4) 0.0386(4) 0.0051(3) -0.0074(3) -0.0081(3)
W2 0.0482(4) 0.0332(4) 0.0400(4) 0.0029(3) -0.0046(3) -0.0127(3)
Cl1 0.052(2) 0.045(3) 0.079(3) -0.006(2) -0.009(2) 0.001(2)
Cl2 0.090(3) 0.050(3) 0.077(3) 0.006(2) -0.014(2) -0.043(3)
C1 0.084(13) 0.079(15) 0.062(13) -0.020(10) -0.016(11) -0.026(12)
O1 0.126(11) 0.085(10) 0.065(9) 0.021(7) -0.055(8) -0.021(8)
C2 0.027(8) 0.075(13) 0.043(11) 0.013(8) -0.015(7) -0.005(8)
O2 0.089(8) 0.086(10) 0.063(8) -0.010(6) -0.021(6) -0.049(7)
C3 0.068(12) 0.047(11) 0.052(11) 0.007(8) -0.028(9) 0.010(10)
O3 0.053(8) 0.074(9) 0.095(10) 0.001(7) 0.006(7) -0.024(7)
C4 0.057(11) 0.038(10) 0.077(13) -0.013(9) -0.033(10) 0.001(8)
O4 0.103(10) 0.126(12) 0.049(8) -0.011(8) -0.016(8) -0.043(9)
C5 0.087(13) 0.069(13) 0.044(11) -0.002(8) -0.010(10) -0.039(11)
O5 0.070(8) 0.114(12) 0.165(14) 0.031(9) -0.052(9) -0.064(9)
C6 0.103(15) 0.061(14) 0.046(11) 0.002(9) 0.025(10) -0.019(12)
O6 0.152(13) 0.056(9) 0.074(9) 0.007(7) 0.042(8) 0.013(9)
N1 0.032(7) 0.049(9) 0.039(7) 0.021(6) -0.001(6) -0.015(7)
N2 0.026(7) 0.044(8) 0.038(7) -0.001(6) -0.005(6) 0.001(6)
N3 0.045(8) 0.048(8) 0.034(8) -0.002(6) -0.008(6) -0.014(7)
N4 0.035(7) 0.024(7) 0.041(8) 0.000(5) -0.012(6) -0.009(6)
N5 0.042(8) 0.050(9) 0.033(7) 0.002(6) 0.006(6) -0.029(7)
N6 0.045(8) 0.011(7) 0.061(8) 0.009(5) -0.002(6) -0.011(6)
N7 0.062(9) 0.064(10) 0.032(8) -0.003(6) -0.005(6) -0.023(8)
N8 0.049(8) 0.042(9) 0.053(10) -0.015(7) 0.011(7) -0.008(7)
C7 0.046(11) 0.048(11) 0.069(12) 0.004(8) -0.015(9) -0.028(10)
C8 0.055(12) 0.086(15) 0.056(12) 0.010(10) -0.002(9) -0.040(12)
C9 0.041(10) 0.082(15) 0.039(10) -0.009(9) -0.006(8) -0.010(10)
C10 0.081(13) 0.076(14) 0.065(12) 0.032(9) -0.012(10) -0.041(11)
C11 0.055(10) 0.086(14) 0.040(10) -0.002(9) -0.006(8) 0.004(10)
C12 0.048(9) 0.033(9) 0.034(9) 0.021(6) -0.016(7) -0.025(8)
C13 0.039(9) 0.049(10) 0.038(10) -0.003(7) -0.002(7) -0.030(8)
C14 0.057(11) 0.053(11) 0.031(10) 0.001(8) -0.015(8) 0.000(9)
C15 0.043(10) 0.033(9) 0.046(10) 0.009(7) -0.016(8) -0.017(8)
C16 0.076(12) 0.062(12) 0.047(11) -0.002(8) 0.002(9) -0.031(10)
C17 0.065(11) 0.056(12) 0.073(12) 0.009(9) -0.026(9) -0.019(10)
C18 0.033(9) 0.048(10) 0.029(8) 0.001(7) -0.006(7) -0.019(8)
C19 0.035(9) 0.043(11) 0.057(10) 0.004(7) -0.001(8) -0.008(8)
C20 0.034(9) 0.044(10) 0.041(9) 0.012(7) -0.006(7) -0.018(8)
C21 0.056(11) 0.052(12) 0.083(13) -0.004(9) -0.006(9) -0.018(9)
C22 0.060(10) 0.025(9) 0.077(12) 0.008(7) -0.022(9) -0.007(8)
C23 0.034(9) 0.014(8) 0.064(11) 0.009(7) 0.001(8) -0.003(7)
C24 0.048(10) 0.076(13) 0.042(11) 0.004(9) -0.007(8) -0.012(9)
C25 0.069(12) 0.087(15) 0.026(10) 0.018(9) 0.012(9) 0.005(11)
C26 0.059(11) 0.055(12) 0.039(11) 0.004(8) 0.033(9) 0.001(9)
C27 0.101(14) 0.107(17) 0.092(15) -0.033(12) -0.038(12) -0.047(13)
C28 0.083(13) 0.081(15) 0.073(13) 0.027(10) 0.018(10) -0.016(12)

loop_
_atom_type_symbol
_atom_type_description
_atom_type_scat_dispersion_real
_atom_type_scat_dispersion_imag
_atom_type_scat_source
C C 0.0033 0.0016 'International Tables Vol C Tables 4.2.6.8 and 6.1.1.4'
H H 0.0000 0.0000 'International Tables Vol C Tables 4.2.6.8 and 6.1.1.4'
N N 0.0061 0.0033 'International Tables Vol C Tables 4.2.6.8 and 6.1.1.4'
O O 0.0106 0.0060 'International Tables Vol C Tables 4.2.6.8 and 6.1.1.4'
Cl Cl 0.1484 0.1585 'International Tables Vol C Tables 4.2.6.8 and 6.1.1.4'
W W -0.8490 6.8722 'International Tables Vol C Tables 4.2.6.8 and 6.1.1.4'

loop_
_geom_angle_atom_site_label_1
_geom_angle_atom_site_label_2
_geom_angle_atom_site_label_3
_geom_angle
C3 W1 C2 76.5(6)
C3 W1 C1 102.5(6)
C2 W1 C1 77.5(6)
C3 W1 N3 85.5(5)
C2 W1 N3 112.8(5)
C1 W1 N3 168.4(5)
C3 W1 N1 173.0(5)
C2 W1 N1 108.6(5)
C1 W1 N1 83.6(6)
N3 W1 N1 87.9(4)
C3 W1 C12 118.2(5)
C2 W1 C12 73.1(5)
C1 W1 C12 121.0(6)
N3 W1 C12 60.2(4)
N1 W1 C12 60.2(4)
C3 W1 Cl1 87.8(4)
C2 W1 Cl1 152.8(4)
C1 W1 Cl1 84.5(5)
N3 W1 Cl1 87.5(3)
N1 W1 Cl1 89.3(3)
C12 W1 Cl1 134.1(3)
C6 W2 C4 101.8(6)
C6 W2 C5 73.5(7)
C4 W2 C5 75.3(6)
C6 W2 N5 170.7(6)
C4 W2 N5 85.8(5)
C5 W2 N5 114.1(5)
C6 W2 N7 88.3(6)
C4 W2 N7 167.3(5)
C5 W2 N7 115.4(5)
N5 W2 N7 83.5(4)
C6 W2 C23 117.9(6)
C4 W2 C23 120.9(5)
C5 W2 C23 76.3(6)
N5 W2 C23 61.0(4)
N7 W2 C23 58.9(5)
C6 W2 Cl2 85.5(5)
C4 W2 Cl2 81.9(4)
C5 W2 Cl2 144.8(5)
N5 W2 Cl2 90.3(3)
N7 W2 Cl2 91.2(3)
C23 W2 Cl2 138.9(4)
O1 C1 W1 175.1(16)
O2 C2 W1 179.2(14)
O3 C3 W1 178.0(13)
O4 C4 W2 175.8(14)
O5 C5 W2 178.9(16)
O6 C6 W2 177.3(16)
C7 N1 N2 107.3(11)
C7 N1 W1 152.1(10)
N2 N1 W1 97.7(8)
C9 N2 N1 111.1(12)
C9 N2 C12 139.5(13)
N1 N2 C12 109.0(10)
C13 N3 N4 108.5(11)
C13 N3 W1 153.6(10)
N4 N3 W1 97.9(7)
N3 N4 C15 108.5(11)
N3 N4 C12 109.5(10)
C15 N4 C12 142.0(12)
C18 N5 N6 106.9(11)
C18 N5 W2 154.2(10)
N6 N5 W2 98.4(7)
C20 N6 N5 109.9(11)
C20 N6 C23 142.1(11)
N5 N6 C23 107.8(10)
C24 N7 N8 108.0(12)
C24 N7 W2 153.8(11)
N8 N7 W2 97.7(8)
N7 N8 C26 109.0(12)
N7 N8 C23 108.3(12)
C26 N8 C23 142.5(14)
N1 C7 C8 109.8(14)
N1 C7 C10 121.5(14)
C8 C7 C10 128.7(15)
C9 C8 C7 103.7(14)
C9 C8 H8 128.1
C7 C8 H8 128.1
N2 C9 C8 108.0(15)
N2 C9 C11 122.1(16)
C8 C9 C11 129.8(16)
C7 C10 H10A 109.5
C7 C10 H10B 109.5
H10A C10 H10B 109.5
C7 C10 H10C 109.5
H10A C10 H10C 109.5
H10B C10 H10C 109.5
C9 C11 H11A 109.5
C9 C11 H11B 109.5
H11A C11 H11B 109.5
C9 C11 H11C 109.5
H11A C11 H11C 109.5
H11B C11 H11C 109.5
N4 C12 N2 109.5(10)
N4 C12 W1 92.4(8)
N2 C12 W1 92.4(7)
N4 C12 H12 118.9
N2 C12 H12 118.9
W1 C12 H12 118.9
N3 C13 C14 107.2(12)
N3 C13 C16 120.4(13)
C14 C13 C16 132.2(14)
C15 C14 C13 108.7(13)
C15 C14 H14 125.7
C13 C14 H14 125.7
C14 C15 N4 107.0(13)
C14 C15 C17 132.6(14)
N4 C15 C17 120.4(13)
C13 C16 H16A 109.5
C13 C16 H16B 109.5
H16A C16 H16B 109.5
C13 C16 H16C 109.5
H16A C16 H16C 109.5
H16B C16 H16C 109.5
C15 C17 H17A 109.5
C15 C17 H17B 109.5
H17A C17 H17B 109.5
C15 C17 H17C 109.5
H17A C17 H17C 109.5
H17B C17 H17C 109.5
N5 C18 C19 108.4(12)
N5 C18 C21 122.6(13)
C19 C18 C21 128.9(13)
C20 C19 C18 106.3(13)
C20 C19 H19 126.8
C18 C19 H19 126.8
N6 C20 C19 108.4(12)
N6 C20 C22 122.3(12)
C19 C20 C22 129.3(14)
C18 C21 H21A 109.5
C18 C21 H21B 109.5
H21A C21 H21B 109.5
C18 C21 H21C 109.5
H21A C21 H21C 109.5
H21B C21 H21C 109.5
C20 C22 H22A 109.5
C20 C22 H22B 109.5
H22A C22 H22B 109.5
C20 C22 H22C 109.5
H22A C22 H22C 109.5
H22B C22 H22C 109.5
N8 C23 N6 113.0(11)
N8 C23 W2 94.0(8)
N6 C23 W2 91.7(7)
N8 C23 H23 117.6
N6 C23 H23 117.6
W2 C23 H23 117.6
N7 C24 C25 110.1(15)
N7 C24 C27 123.6(15)
C25 C24 C27 126.3(16)
C26 C25 C24 104.1(15)
C26 C25 H25 127.9
C24 C25 H25 127.9
C25 C26 N8 108.8(16)
C25 C26 C28 132.7(16)
N8 C26 C28 118.5(16)
C24 C27 H27A 109.5
C24 C27 H27B 109.5
H27A C27 H27B 109.5
C24 C27 H27C 109.5
H27A C27 H27C 109.5
H27B C27 H27C 109.5
C26 C28 H28A 109.5
C26 C28 H28B 109.5
H28A C28 H28B 109.5
C26 C28 H28C 109.5
H28A C28 H28C 109.5
H28B C28 H28C 109.5

loop_
_geom_bond_atom_site_label_1
_geom_bond_atom_site_label_2
_geom_bond_distance
W1 C3 1.953(18)
W1 C2 1.976(16)
W1 C1 2.009(19)
W1 N3 2.227(11)
W1 N1 2.242(10)
W1 C12 2.296(13)
W1 Cl1 2.462(4)
W2 C6 1.942(18)
W2 C4 1.970(17)
W2 C5 1.982(16)
W2 N5 2.188(12)
W2 N7 2.238(12)
W2 C23 2.291(12)
W2 Cl2 2.454(4)
C1 O1 1.139(19)
C2 O2 1.146(15)
C3 O3 1.177(16)
C4 O4 1.160(16)
C5 O5 1.127(15)
C6 O6 1.186(17)
N1 C7 1.312(16)
N1 N2 1.345(13)
N2 C9 1.333(16)
N2 C12 1.450(15)
N3 C13 1.324(14)
N3 N4 1.347(12)
N4 C15 1.362(15)
N4 C12 1.433(14)
N5 C18 1.341(14)
N5 N6 1.370(13)
N6 C20 1.344(15)
N6 C23 1.446(15)
N7 C24 1.299(15)
N7 N8 1.353(14)
N8 C26 1.361(18)
N8 C23 1.396(15)
C7 C8 1.434(19)
C7 C10 1.501(19)
C8 C9 1.38(2)
C8 H8 0.9300
C9 C11 1.499(19)
C10 H10A 0.9600
C10 H10B 0.9600
C10 H10C 0.9600
C11 H11A 0.9600
C11 H11B 0.9600
C11 H11C 0.9600
C12 H12 0.9800
C13 C14 1.383(17)
C13 C16 1.483(16)
C14 C15 1.325(16)
C14 H14 0.9300
C15 C17 1.492(17)
C16 H16A 0.9600
C16 H16B 0.9600
C16 H16C 0.9600
C17 H17A 0.9600
C17 H17B 0.9600
C17 H17C 0.9600
C18 C19 1.417(17)
C18 C21 1.471(17)
C19 C20 1.353(16)
C19 H19 0.9300
C20 C22 1.494(17)
C21 H21A 0.9600
C21 H21B 0.9600
C21 H21C 0.9600
C22 H22A 0.9600
C22 H22B 0.9600
C22 H22C 0.9600
C23 H23 0.9800
C24 C25 1.43(2)
C24 C27 1.502(19)
C25 C26 1.36(2)
C25 H25 0.9300
C26 C28 1.52(2)
C27 H27A 0.9600
C27 H27B 0.9600
C27 H27C 0.9600
C28 H28A 0.9600
C28 H28B 0.9600
C28 H28C 0.9600

loop_
_geom_torsion_atom_site_label_1
_geom_torsion_atom_site_label_2
_geom_torsion_atom_site_label_3
_geom_torsion_atom_site_label_4
_geom_torsion
C3 W1 C1 O1 -154(21)
C2 W1 C1 O1 133(21)
N3 W1 C1 O1 -21(23)
N1 W1 C1 O1 22(21)
C12 W1 C1 O1 71(21)
Cl1 W1 C1 O1 -68(21)
C3 W1 C2 O2 -92(100)
C1 W1 C2 O2 14(100)
N3 W1 C2 O2 -171(100)
N1 W1 C2 O2 93(100)
C12 W1 C2 O2 143(100)
Cl1 W1 C2 O2 -36(100)
C2 W1 C3 O3 56(40)
C1 W1 C3 O3 -18(41)
N3 W1 C3 O3 171(40)
N1 W1 C3 O3 -167(37)
C12 W1 C3 O3 118(40)
Cl1 W1 C3 O3 -102(40)
C6 W2 C4 O4 174(19)
C5 W2 C4 O4 105(19)
N5 W2 C4 O4 -12(19)
N7 W2 C4 O4 -44(20)
C23 W2 C4 O4 41(19)
Cl2 W2 C4 O4 -102(19)
C6 W2 C5 O5 142(79)
C4 W2 C5 O5 -111(79)
N5 W2 C5 O5 -33(79)
N7 W2 C5 O5 62(79)
C23 W2 C5 O5 17(78)
Cl2 W2 C5 O5 -163(78)
C4 W2 C6 O6 146(33)
C5 W2 C6 O6 -143(33)
N5 W2 C6 O6 2(36)
N7 W2 C6 O6 -26(33)
C23 W2 C6 O6 -79(33)
Cl2 W2 C6 O6 65(33)
C3 W1 N1 C7 122(4)
C2 W1 N1 C7 -102(2)
C1 W1 N1 C7 -28(2)
N3 W1 N1 C7 144(2)
C12 W1 N1 C7 -159(2)
Cl1 W1 N1 C7 57(2)
C3 W1 N1 N2 -84(4)
C2 W1 N1 N2 51.7(8)
C1 W1 N1 N2 126.1(8)
N3 W1 N1 N2 -61.8(7)
C12 W1 N1 N2 -5.3(7)
Cl1 W1 N1 N2 -149.3(6)
C7 N1 N2 C9 0.7(14)
W1 N1 N2 C9 -167.0(8)
C7 N1 N2 C12 175.3(11)
W1 N1 N2 C12 7.7(9)
C3 W1 N3 C13 56(2)
C2 W1 N3 C13 129.5(19)
C1 W1 N3 C13 -78(4)
N1 W1 N3 C13 -121.2(19)
C12 W1 N3 C13 -178(2)
Cl1 W1 N3 C13 -31.8(19)
C3 W1 N3 N4 -127.8(8)
C2 W1 N3 N4 -54.4(8)
C1 W1 N3 N4 98(3)
N1 W1 N3 N4 54.9(7)
C12 W1 N3 N4 -1.6(6)
Cl1 W1 N3 N4 144.2(7)
C13 N3 N4 C15 -1.0(13)
W1 N3 N4 C15 -179.1(8)
C13 N3 N4 C12 -179.5(9)
W1 N3 N4 C12 2.3(10)
C6 W2 N5 C18 99(4)
C4 W2 N5 C18 -46.2(19)
C5 W2 N5 C18 -118.1(19)
N7 W2 N5 C18 126.9(19)
C23 W2 N5 C18 -175(2)
Cl2 W2 N5 C18 35.7(18)
C6 W2 N5 N6 -93(4)
C4 W2 N5 N6 122.3(8)
C5 W2 N5 N6 50.4(8)
N7 W2 N5 N6 -64.6(7)
C23 W2 N5 N6 -6.6(7)
Cl2 W2 N5 N6 -155.8(6)
C18 N5 N6 C20 0.6(13)
W2 N5 N6 C20 -174.2(8)
C18 N5 N6 C23 -175.5(10)
W2 N5 N6 C23 9.7(10)
C6 W2 N7 C24 50(2)
C4 W2 N7 C24 -92(3)
C5 W2 N7 C24 121(2)
N5 W2 N7 C24 -125(2)
C23 W2 N7 C24 175(2)
Cl2 W2 N7 C24 -35(2)
C6 W2 N7 N8 -117.7(9)
C4 W2 N7 N8 100(2)
C5 W2 N7 N8 -46.9(10)
N5 W2 N7 N8 66.7(8)
C23 W2 N7 N8 6.7(7)
Cl2 W2 N7 N8 156.8(7)
C24 N7 N8 C26 0.2(15)
W2 N7 N8 C26 174.7(9)
C24 N7 N8 C23 175.6(11)
W2 N7 N8 C23 -9.9(11)
N2 N1 C7 C8 0.9(15)
W1 N1 C7 C8 154.0(17)
N2 N1 C7 C10 -179.7(11)
W1 N1 C7 C10 -27(3)
N1 C7 C8 C9 -2.1(16)
C10 C7 C8 C9 178.6(14)
N1 N2 C9 C8 -2.0(15)
C12 N2 C9 C8 -174.3(14)
N1 N2 C9 C11 178.8(11)
C12 N2 C9 C11 7(2)
C7 C8 C9 N2 2.4(16)
C7 C8 C9 C11 -178.5(13)
N3 N4 C12 N2 -95.6(12)
C15 N4 C12 N2 86.7(18)
N3 N4 C12 W1 -2.3(9)
C15 N4 C12 W1 -180.0(14)
C9 N2 C12 N4 -101.7(17)
N1 N2 C12 N4 85.9(11)
C9 N2 C12 W1 164.9(14)
N1 N2 C12 W1 -7.4(9)
C3 W1 C12 N4 67.4(8)
C2 W1 C12 N4 131.3(8)
C1 W1 C12 N4 -165.1(7)
N3 W1 C12 N4 1.5(6)
N1 W1 C12 N4 -104.8(7)
Cl1 W1 C12 N4 -49.9(8)
C3 W1 C12 N2 177.0(7)
C2 W1 C12 N2 -119.0(8)
C1 W1 C12 N2 -55.5(9)
N3 W1 C12 N2 111.1(8)
N1 W1 C12 N2 4.9(6)
Cl1 W1 C12 N2 59.7(8)
N4 N3 C13 C14 2.5(14)
W1 N3 C13 C14 178.4(15)
N4 N3 C13 C16 177.6(11)
W1 N3 C13 C16 -6(3)
N3 C13 C14 C15 -3.1(16)
C16 C13 C14 C15 -177.5(13)
C13 C14 C15 N4 2.5(15)
C13 C14 C15 C17 -176.7(14)
N3 N4 C15 C14 -1.0(14)
C12 N4 C15 C14 176.7(14)
N3 N4 C15 C17 178.3(11)
C12 N4 C15 C17 -4(2)
N6 N5 C18 C19 -1.6(13)
W2 N5 C18 C19 166.5(14)
N6 N5 C18 C21 -179.9(11)
W2 N5 C18 C21 -12(3)
N5 C18 C19 C20 2.0(14)
C21 C18 C19 C20 -179.9(12)
N5 N6 C20 C19 0.7(14)
C23 N6 C20 C19 174.6(15)
N5 N6 C20 C22 -179.1(11)
C23 N6 C20 C22 -5(2)
C18 C19 C20 N6 -1.6(14)
C18 C19 C20 C22 178.1(12)
N7 N8 C23 N6 -84.0(13)
C26 N8 C23 N6 89(2)
N7 N8 C23 W2 9.6(10)
C26 N8 C23 W2 -177.6(18)
C20 N6 C23 N8 -88.1(19)
N5 N6 C23 N8 86.0(13)
C20 N6 C23 W2 176.8(15)
N5 N6 C23 W2 -9.2(9)
C6 W2 C23 N8 62.5(10)
C4 W2 C23 N8 -171.6(8)
C5 W2 C23 N8 125.1(9)
N5 W2 C23 N8 -106.9(8)
N7 W2 C23 N8 -6.4(7)
Cl2 W2 C23 N8 -55.7(10)
C6 W2 C23 N6 175.7(8)
C4 W2 C23 N6 -58.4(9)
C5 W2 C23 N6 -121.7(9)
N5 W2 C23 N6 6.2(6)
N7 W2 C23 N6 106.7(8)
Cl2 W2 C23 N6 57.5(10)
N8 N7 C24 C25 0.6(17)
W2 N7 C24 C25 -167.0(17)
N8 N7 C24 C27 -179.7(13)
W2 N7 C24 C27 13(3)
N7 C24 C25 C26 -1.1(18)
C27 C24 C25 C26 179.1(14)
C24 C25 C26 N8 1.2(17)
C24 C25 C26 C28 -179.3(16)
N7 N8 C26 C25 -1.0(17)
C23 N8 C26 C25 -173.7(17)
N7 N8 C26 C28 179.5(13)
C23 N8 C26 C28 7(3)
